data_4000452
_journal_name_full 'Chemistry of Materials'
_journal_paper_doi 10.1021/cm049607v
_journal_year 2004
_chemical_formula_moiety 'C H4 F Ga O4 P, H2 O'
_chemical_formula_sum 'C H6 F Ga O5 P'
_chemical_formula_weight 217.75
_space_group_IT_number 2
_symmetry_cell_setting triclinic
_symmetry_space_group_name_Hall '-P 1'
_symmetry_space_group_name_H-M 'P -1'
_cell_angle_alpha 107.489(2)
_cell_angle_beta 92.444(2)
_cell_angle_gamma 109.338(2)
_cell_formula_units_Z 2
_cell_length_a 5.0432(2)
_cell_length_b 7.2468(3)
_cell_length_c 8.3499(4)
_cell_measurement_reflns_used 2719
_cell_measurement_temperature 120(2)
_cell_measurement_theta_max 27.48
_cell_measurement_theta_min 2.91
_cell_volume 271.19(2)
_computing_data_reduction 'DENZO (Otwinowski and Minor, 1997) and COLLECT'
_computing_publication_material 'WinGX publication routines (Farrugia, 1999)'
_diffrn_detector_area_resol_mean 9.091
_diffrn_measured_fraction_theta_full 0.984
_diffrn_measured_fraction_theta_max 0.984
_diffrn_measurement_device_type 'Enraf Nonius KappaCCD area detector'
_diffrn_measurement_method 'Phi & Omega scans to fill Ewald sphere'
_diffrn_radiation_monochromator graphite
_diffrn_radiation_probe x-ray
_diffrn_radiation_source 'Enraf Nonius FR591 rotating anode'
_diffrn_radiation_type MoK\a
_diffrn_radiation_wavelength 0.71073
_diffrn_reflns_av_R_equivalents 0.0529
_diffrn_reflns_limit_h_max 6
_diffrn_reflns_limit_h_min -6
_diffrn_reflns_limit_k_max 8
_diffrn_reflns_limit_k_min -9
_diffrn_reflns_limit_l_max 10
_diffrn_reflns_limit_l_min -10
_diffrn_reflns_number 3439
_diffrn_reflns_theta_full 27.57
_diffrn_reflns_theta_max 27.57
_diffrn_reflns_theta_min 3.16
_exptl_absorpt_coefficient_mu 5.338
_exptl_absorpt_correction_T_max 0.90
_exptl_absorpt_correction_T_min 0.74
_exptl_absorpt_correction_type multi-scan
_exptl_absorpt_process_details
;
 Using multiple and symmetry-related data measurements via the program
 SORTAV
  See R.H. Blessing, Acta Crysta (1995), A51, 33-38
;
_exptl_crystal_colour Colorless
_exptl_crystal_density_diffrn 2.642
_exptl_crystal_density_method 'not measured'
_exptl_crystal_description Cuboid
_exptl_crystal_F_000 210
_exptl_crystal_size_max 0.06
_exptl_crystal_size_mid 0.03
_exptl_crystal_size_min 0.02
_refine_diff_density_max 1.249
_refine_diff_density_min -1.423
_refine_ls_extinction_coef 0.028(7)
_refine_ls_extinction_expression Fc^*^=kFc[1+0.001xFc^2^\l^3^/sin(2\q)]^-1/4^
_refine_ls_extinction_method SHELXL
_refine_ls_goodness_of_fit_ref 1.169
_refine_ls_hydrogen_treatment mixed
_refine_ls_matrix_type full
_refine_ls_number_parameters 87
_refine_ls_number_reflns 1240
_refine_ls_number_restraints 0
_refine_ls_restrained_S_all 1.169
_refine_ls_R_factor_gt 0.0438
_refine_ls_shift/su_max 0
_refine_ls_structure_factor_coef Fsqd
_refine_ls_weighting_details 'calc w=1/[\s^2^(Fo^2^)+(0.0565P)^2^+1.0283P] where P=(Fo^2^+2Fc^2^)/3'
_refine_ls_weighting_scheme calc
_refine_ls_wR_factor_ref 0.1201
_reflns_number_gt 1150
_reflns_number_total 1240
_reflns_threshold_expression >2sigma(I)
_cod_depositor_comments
;
The following automatic conversions were performed:
'_exptl_absorpt_correction_type' value 'Multi-scan' changed to
'multi-scan' according to
'/home/saulius/struct/CIF-dictionaries/cif_core.dic' dictionary named
'cif_core.dic' version 2.4.1 from 2010-06-29.

Automatic conversion script
Id: cif_fix_enum 1527 2010-12-29 10:47:43Z saulius 
;
_cod_original_formula_sum 'C H6 F Ga O5 P '
_cod_database_code 4000452

loop_
_symmetry_equiv_pos_as_xyz
'x, y, z'
'-x, -y, -z'

loop_
_atom_site_label
_atom_site_type_symbol
_atom_site_fract_x
_atom_site_fract_y
_atom_site_fract_z
_atom_site_U_iso_or_equiv
_atom_site_adp_type
_atom_site_occupancy
_atom_site_calc_flag
_atom_site_refinement_flags
_atom_site_disorder_group
_atom_site_disorder_assembly
O5 O 0.2419(18) 0.8997(10) 0.4436(8) 0.078(2) Uani 1 d . . .
H5 H 0.2221 0.8815 0.5389 0.043(9) Uiso 1 d R . .
H6 H 0.2209 0.7833 0.3703 0.043(9) Uiso 1 d R . .
P1 P -0.5127(2) 0.45363(16) 0.22397(13) 0.0049(3) Uani 1 d . . .
Ga1 Ga 0 1.5 0 0.0042(3) Uani 1 d S . .
Ga2 Ga -0.5 1 0 0.0052(3) Uani 1 d S . .
F1 F -0.1947(5) 1.2028(4) -0.0589(3) 0.0100(5) Uani 1 d . . .
O3 O -0.2690(6) 0.5664(4) 0.1443(4) 0.0058(6) Uani 1 d . . .
O1 O -0.4069(6) 0.7814(4) -0.1632(4) 0.0086(6) Uani 1 d . . .
C1 C -0.3916(8) 1.5483(7) 0.4497(5) 0.0079(8) Uani 1 d . . .
H1 H -0.2196 1.521 0.4702 0.043(9) Uiso 1 calc R . .
H2 H -0.343 1.6974 0.4916 0.043(9) Uiso 1 calc R . .
O2 O 0.2256(7) 1.5097(5) 0.2005(4) 0.0068(6) Uani 1 d . . .
O4 O -0.2237(8) 1.0052(6) 0.1854(5) 0.0212(8) Uani 1 d . . .
H3 H -0.2166 0.8774 0.2187 0.043(9) Uiso 1 d R . .
H4 H -0.0203 1.0942 0.1872 0.043(9) Uiso 1 d R . .

loop_
_atom_site_aniso_label
_atom_site_aniso_U_11
_atom_site_aniso_U_22
_atom_site_aniso_U_33
_atom_site_aniso_U_23
_atom_site_aniso_U_13
_atom_site_aniso_U_12
O5 0.132(7) 0.052(4) 0.039(3) 0.009(3) 0.000(4) 0.026(4)
P1 0.0025(5) 0.0060(5) 0.0080(5) 0.0028(4) 0.0013(4) 0.0032(4)
Ga1 0.0018(4) 0.0052(4) 0.0074(4) 0.0029(3) 0.0013(2) 0.0029(3)
Ga2 0.0029(4) 0.0047(4) 0.0092(4) 0.0027(3) 0.0014(2) 0.0022(3)
F1 0.0073(12) 0.0060(12) 0.0168(13) 0.0032(10) 0.0041(9) 0.0030(9)
O3 0.0041(13) 0.0069(14) 0.0090(14) 0.0049(11) 0.0028(11) 0.0032(11)
O1 0.0066(14) 0.0075(14) 0.0117(14) 0.0021(11) 0.0036(11) 0.0034(11)
C1 0.0056(18) 0.012(2) 0.0064(18) 0.0022(15) 0.0004(15) 0.0038(15)
O2 0.0056(14) 0.0112(15) 0.0075(14) 0.0037(12) 0.0019(11) 0.0072(12)
O4 0.0203(19) 0.0201(19) 0.0231(19) 0.0067(15) -0.0013(15) 0.0083(15)
